data_1556421
loop_
_publ_author_name
'Ito, S.'
'Tanaka, K.'
'Chujo, Y.'

_publ_section_title
;
 Characterization and Photophysical Properties of a Luminescent Aluminum
 Hydride Complex Supported by a beta-Diketiminate Ligand
;
_journal_name_full Inorganics
_journal_page_first 100
_journal_paper_doi 10.3390/inorganics7080100
_journal_volume 7
_journal_year 2019
_chemical_formula_moiety 'C39 H47 Al N2'
_chemical_formula_sum 'C39 H47 Al N2'
_chemical_formula_weight 570.76
_space_group_crystal_system orthorhombic
_space_group_IT_number 61
_space_group_name_Hall '-P 2ac 2ab'
_space_group_name_H-M_alt 'P b c a'
_atom_sites_solution_hydrogens mixed
_atom_sites_solution_primary dual
_atom_sites_solution_secondary difmap
_cell_angle_alpha 90
_cell_angle_beta 90
_cell_angle_gamma 90
_cell_formula_units_Z 8
_cell_length_a 16.0206(3)
_cell_length_b 24.7785(5)
_cell_length_c 16.9022(4)
_cell_measurement_reflns_used 81489
_cell_measurement_temperature 88(2)
_cell_measurement_theta_max 27.48
_cell_measurement_theta_min 1.75
_cell_volume 6709.6(2)
_computing_cell_refinement 'RAPID AUTO (Rigaku, 2017)'
_computing_data_collection 'RAPID AUTO (Rigaku, 2017)'
_computing_data_reduction 'RAPID AUTO (Rigaku, 2017)'
_computing_structure_refinement 'SHELXL-2018/3 (Sheldrick, 2018)'
_computing_structure_solution 'SHELXT 2018/2 (Sheldrick, 2018)'
_diffrn_ambient_temperature 88(2)
_diffrn_measured_fraction_theta_full 1.000
_diffrn_measured_fraction_theta_max 0.999
_diffrn_measurement_device_type 'Rigaku Raxis Rapid'
_diffrn_measurement_method 'oscillation method'
_diffrn_radiation_type MoK\a
_diffrn_radiation_wavelength 0.71075
_diffrn_reflns_av_R_equivalents 0.0439
_diffrn_reflns_av_unetI/netI 0.0195
_diffrn_reflns_Laue_measured_fraction_full 1.000
_diffrn_reflns_Laue_measured_fraction_max 0.999
_diffrn_reflns_limit_h_max 20
_diffrn_reflns_limit_h_min -20
_diffrn_reflns_limit_k_max 32
_diffrn_reflns_limit_k_min -31
_diffrn_reflns_limit_l_max 21
_diffrn_reflns_limit_l_min -21
_diffrn_reflns_number 101680
_diffrn_reflns_point_group_measured_fraction_full 1.000
_diffrn_reflns_point_group_measured_fraction_max 0.999
_diffrn_reflns_theta_full 25.242
_diffrn_reflns_theta_max 27.486
_diffrn_reflns_theta_min 2.402
_diffrn_source 'fine-focus sealed tube'
_exptl_absorpt_coefficient_mu 0.089
_exptl_absorpt_correction_T_max 1.0000
_exptl_absorpt_correction_T_min 0.8612
_exptl_absorpt_correction_type empirical
_exptl_absorpt_process_details 'ABSCOR, (Rigaku, 1995)'
_exptl_crystal_colour yellow
_exptl_crystal_density_diffrn 1.130
_exptl_crystal_density_method 'not measured'
_exptl_crystal_description block
_exptl_crystal_F_000 2464
_exptl_crystal_size_max 0.70
_exptl_crystal_size_mid 0.30
_exptl_crystal_size_min 0.25
_refine_diff_density_max 0.361
_refine_diff_density_min -0.212
_refine_diff_density_rms 0.047
_refine_ls_extinction_coef .
_refine_ls_extinction_method none
_refine_ls_goodness_of_fit_ref 1.048
_refine_ls_hydrogen_treatment mixed
_refine_ls_matrix_type full
_refine_ls_number_parameters 393
_refine_ls_number_reflns 7680
_refine_ls_number_restraints 0
_refine_ls_restrained_S_all 1.048
_refine_ls_R_factor_all 0.0535
_refine_ls_R_factor_gt 0.0428
_refine_ls_shift/su_max 0.016
_refine_ls_shift/su_mean 0.003
_refine_ls_structure_factor_coef Fsqd
_refine_ls_weighting_details 'w=1/[\s^2^(Fo^2^)+(0.0499P)^2^+3.1542P] where P=(Fo^2^+2Fc^2^)/3'
_refine_ls_weighting_scheme calc
_refine_ls_wR_factor_gt 0.1001
_refine_ls_wR_factor_ref 0.1055
_reflns_Friedel_coverage 0.000
_reflns_Friedel_fraction_full .
_reflns_Friedel_fraction_max .
_reflns_number_gt 6542
_reflns_number_total 7680
_reflns_threshold_expression 'I > 2\s(I)'
_cod_data_source_file Inorganics-2019-100.cif
_cod_data_source_block LAlH_a
_cod_database_code 1556421
_shelx_space_group_comment
;
The symmetry employed for this shelxl refinement is uniquely defined
by the following loop, which should always be used as a source of
symmetry information in preference to the above space-group names.
They are only intended as comments.
;

loop_
_space_group_symop_operation_xyz
'x, y, z'
'-x+1/2, -y, z+1/2'
'-x, y+1/2, -z+1/2'
'x+1/2, -y+1/2, -z'
'-x, -y, -z'
'x-1/2, y, -z-1/2'
'x, -y-1/2, z-1/2'
'-x-1/2, y-1/2, z'

loop_
_atom_site_label
_atom_site_type_symbol
_atom_site_fract_x
_atom_site_fract_y
_atom_site_fract_z
_atom_site_U_iso_or_equiv
_atom_site_adp_type
_atom_site_occupancy
_atom_site_site_symmetry_order
_atom_site_calc_flag
_atom_site_refinement_flags_posn
_atom_site_refinement_flags_adp
_atom_site_refinement_flags_occupancy
_atom_site_disorder_assembly
_atom_site_disorder_group
Al1 Al 0.31293(2) 0.39211(2) 0.14318(2) 0.01559(9) Uani 1 1 d . . . . .
H1A H 0.2700(9) 0.3884(6) 0.0576(9) 0.019 Uiso 1 1 d . U . . .
H1B H 0.3957(9) 0.4265(6) 0.1461(9) 0.019 Uiso 1 1 d . U . . .
N1 N 0.32583(6) 0.32265(4) 0.18890(6) 0.0147(2) Uani 1 1 d . . . . .
C1 C 0.31390(7) 0.31385(5) 0.26625(7) 0.0151(2) Uani 1 1 d . . . . .
C2 C 0.28156(8) 0.35364(5) 0.31694(7) 0.0161(2) Uani 1 1 d . . . . .
H2 H 0.286181 0.346762 0.370851 0.019 Uiso 1 1 calc R U . . .
N2 N 0.24022(6) 0.42052(4) 0.22153(6) 0.0146(2) Uani 1 1 d . . . . .
C3 C 0.24295(7) 0.40273(5) 0.29597(7) 0.0147(2) Uani 1 1 d . . . . .
C5 C 0.40138(8) 0.22922(5) 0.28183(8) 0.0206(3) Uani 1 1 d . . . . .
H5 H 0.439477 0.242840 0.245438 0.025 Uiso 1 1 calc R U . . .
C4 C 0.33166(8) 0.25982(5) 0.30275(7) 0.0163(2) Uani 1 1 d . . . . .
C6 C 0.41437(9) 0.17856(5) 0.31491(9) 0.0248(3) Uani 1 1 d . . . . .
H6 H 0.460715 0.158364 0.300051 0.030 Uiso 1 1 calc R U . . .
C7 C 0.35873(9) 0.15798(5) 0.36986(8) 0.0244(3) Uani 1 1 d . . . . .
H7 H 0.366899 0.123723 0.390977 0.029 Uiso 1 1 calc R U . . .
C8 C 0.29094(9) 0.18867(6) 0.39313(8) 0.0239(3) Uani 1 1 d . . . . .
H8 H 0.254274 0.175509 0.431181 0.029 Uiso 1 1 calc R U . . .
C9 C 0.27762(8) 0.23909(5) 0.35974(8) 0.0209(3) Uani 1 1 d . . . . .
H9 H 0.231801 0.259411 0.375677 0.025 Uiso 1 1 calc R U . . .
C10 C 0.20426(8) 0.43393(5) 0.36241(7) 0.0163(2) Uani 1 1 d . . . . .
C11 C 0.12511(8) 0.45742(5) 0.35627(8) 0.0188(3) Uani 1 1 d . . . . .
H11 H 0.094150 0.452972 0.310186 0.023 Uiso 1 1 calc R U . . .
C12 C 0.09245(9) 0.48729(5) 0.41841(8) 0.0224(3) Uani 1 1 d . . . . .
H12 H 0.039874 0.502855 0.413592 0.027 Uiso 1 1 calc R U . . .
C13 C 0.13752(9) 0.49408(6) 0.48740(8) 0.0238(3) Uani 1 1 d . . . . .
H13 H 0.115707 0.514598 0.528577 0.029 Uiso 1 1 calc R U . . .
C14 C 0.21552(9) 0.47015(6) 0.49505(8) 0.0242(3) Uani 1 1 d . . . . .
H14 H 0.245688 0.474190 0.541681 0.029 Uiso 1 1 calc R U . . .
C15 C 0.24840(8) 0.44021(5) 0.43308(8) 0.0201(3) Uani 1 1 d . . . . .
H15 H 0.300511 0.424114 0.438658 0.024 Uiso 1 1 calc R U . . .
C16 C 0.33993(8) 0.27843(5) 0.13450(7) 0.0156(2) Uani 1 1 d . . . . .
C17 C 0.27454(8) 0.24184(5) 0.11910(8) 0.0171(2) Uani 1 1 d . . . . .
C18 C 0.28990(8) 0.19998(5) 0.06599(8) 0.0211(3) Uani 1 1 d . . . . .
H18 H 0.248117 0.174858 0.055835 0.025 Uiso 1 1 calc R U . . .
C19 C 0.36605(9) 0.19504(5) 0.02807(8) 0.0235(3) Uani 1 1 d . . . . .
H19 H 0.375487 0.166433 -0.006407 0.028 Uiso 1 1 calc R U . . .
C20 C 0.42802(8) 0.23269(5) 0.04154(8) 0.0219(3) Uani 1 1 d . . . . .
H20 H 0.478533 0.229635 0.014796 0.026 Uiso 1 1 calc R U . . .
C21 C 0.41630(8) 0.27523(5) 0.09453(8) 0.0174(3) Uani 1 1 d . . . . .
C22 C 0.20146(8) 0.47139(5) 0.20031(7) 0.0157(2) Uani 1 1 d . . . . .
C23 C 0.12728(8) 0.47010(5) 0.15555(7) 0.0177(3) Uani 1 1 d . . . . .
C24 C 0.09080(8) 0.51931(6) 0.13521(8) 0.0222(3) Uani 1 1 d . . . . .
H24 H 0.041425 0.519439 0.106276 0.027 Uiso 1 1 calc R U . . .
C25 C 0.12640(9) 0.56784(6) 0.15709(9) 0.0243(3) Uani 1 1 d . . . . .
H25 H 0.100424 0.600178 0.143929 0.029 Uiso 1 1 calc R U . . .
C26 C 0.20085(9) 0.56820(5) 0.19869(8) 0.0222(3) Uani 1 1 d . . . . .
H26 H 0.225052 0.601059 0.212154 0.027 Uiso 1 1 calc R U . . .
C27 C 0.24034(8) 0.52038(5) 0.22081(8) 0.0176(3) Uani 1 1 d . . . . .
C28 C 0.18786(8) 0.24887(5) 0.15421(8) 0.0190(3) Uani 1 1 d . . . . .
H28 H 0.191473 0.275726 0.196642 0.023 Uiso 1 1 calc R U . . .
C29 C 0.12886(9) 0.27073(6) 0.09075(9) 0.0288(3) Uani 1 1 d . . . . .
H29A H 0.150808 0.303872 0.069963 0.043 Uiso 1 1 calc R U . . .
H29B H 0.074938 0.277232 0.113620 0.043 Uiso 1 1 calc R U . . .
H29C H 0.123780 0.244800 0.048821 0.043 Uiso 1 1 calc R U . . .
C30 C 0.15377(9) 0.19670(6) 0.18961(10) 0.0276(3) Uani 1 1 d . . . . .
H30A H 0.147075 0.170314 0.148502 0.041 Uiso 1 1 calc R U . . .
H30B H 0.100712 0.203639 0.213960 0.041 Uiso 1 1 calc R U . . .
H30C H 0.192078 0.183315 0.228626 0.041 Uiso 1 1 calc R U . . .
C31 C 0.48630(8) 0.31584(5) 0.10731(8) 0.0195(3) Uani 1 1 d . . . . .
H31 H 0.468987 0.340543 0.149517 0.023 Uiso 1 1 calc R U . . .
C32 C 0.50106(9) 0.34927(6) 0.03244(9) 0.0261(3) Uani 1 1 d . . . . .
H32A H 0.513917 0.325619 -0.010872 0.039 Uiso 1 1 calc R U . . .
H32B H 0.546848 0.373571 0.040959 0.039 Uiso 1 1 calc R U . . .
H32C H 0.451662 0.369567 0.020267 0.039 Uiso 1 1 calc R U . . .
C33 C 0.56760(9) 0.28880(6) 0.13309(9) 0.0273(3) Uani 1 1 d . . . . .
H33A H 0.558177 0.268642 0.180758 0.041 Uiso 1 1 calc R U . . .
H33B H 0.609255 0.315898 0.142557 0.041 Uiso 1 1 calc R U . . .
H33C H 0.586456 0.264882 0.092137 0.041 Uiso 1 1 calc R U . . .
C34 C 0.08536(8) 0.41780(6) 0.13012(8) 0.0206(3) Uani 1 1 d . . . . .
H34 H 0.121421 0.387789 0.146161 0.025 Uiso 1 1 calc R U . . .
C35 C 0.07532(11) 0.41543(7) 0.04052(9) 0.0330(3) Uani 1 1 d . . . . .
H35A H 0.039462 0.444201 0.023438 0.049 Uiso 1 1 calc R U . . .
H35B H 0.051201 0.381412 0.025827 0.049 Uiso 1 1 calc R U . . .
H35C H 0.128987 0.419189 0.015851 0.049 Uiso 1 1 calc R U . . .
C36 C 0.00028(11) 0.40993(8) 0.16955(11) 0.0429(4) Uani 1 1 d . . . . .
H36A H 0.006951 0.410060 0.225992 0.064 Uiso 1 1 calc R U . . .
H36B H -0.023098 0.376055 0.153149 0.064 Uiso 1 1 calc R U . . .
H36C H -0.036406 0.438730 0.154249 0.064 Uiso 1 1 calc R U . . .
C37 C 0.32325(8) 0.52329(5) 0.26481(8) 0.0189(3) Uani 1 1 d . . . . .
H37 H 0.338130 0.486611 0.281310 0.023 Uiso 1 1 calc R U . . .
C38 C 0.39303(8) 0.54433(5) 0.21101(9) 0.0234(3) Uani 1 1 d . . . . .
H38A H 0.397569 0.521560 0.165260 0.035 Uiso 1 1 calc R U . . .
H38B H 0.444933 0.544101 0.239390 0.035 Uiso 1 1 calc R U . . .
H38C H 0.380289 0.580511 0.194679 0.035 Uiso 1 1 calc R U . . .
C39 C 0.31734(9) 0.55829(6) 0.33917(9) 0.0260(3) Uani 1 1 d . . . . .
H39A H 0.308060 0.595180 0.324225 0.039 Uiso 1 1 calc R U . . .
H39B H 0.368449 0.555632 0.368552 0.039 Uiso 1 1 calc R U . . .
H39C H 0.271781 0.546006 0.371376 0.039 Uiso 1 1 calc R U . . .

loop_
_atom_site_aniso_label
_atom_site_aniso_U_11
_atom_site_aniso_U_22
_atom_site_aniso_U_33
_atom_site_aniso_U_23
_atom_site_aniso_U_13
_atom_site_aniso_U_12
Al1 0.01847(19) 0.01447(18) 0.01384(18) 0.00059(14) 0.00130(14) 0.00171(14)
N1 0.0142(5) 0.0148(5) 0.0151(5) -0.0010(4) -0.0007(4) 0.0005(4)
C1 0.0123(5) 0.0156(6) 0.0175(6) 0.0004(5) -0.0025(4) -0.0010(4)
C2 0.0183(6) 0.0173(6) 0.0127(6) 0.0002(5) -0.0012(5) -0.0008(5)
N2 0.0158(5) 0.0135(5) 0.0146(5) 0.0003(4) -0.0007(4) 0.0010(4)
C3 0.0145(5) 0.0157(6) 0.0140(6) -0.0013(5) -0.0013(4) -0.0015(4)
C5 0.0191(6) 0.0204(6) 0.0224(7) 0.0014(5) -0.0011(5) 0.0011(5)
C4 0.0178(6) 0.0154(6) 0.0157(6) 0.0001(5) -0.0042(5) -0.0010(4)
C6 0.0234(7) 0.0206(6) 0.0303(8) 0.0005(6) -0.0037(6) 0.0061(5)
C7 0.0301(7) 0.0159(6) 0.0273(7) 0.0043(5) -0.0099(6) 0.0001(5)
C8 0.0265(7) 0.0218(7) 0.0233(7) 0.0053(5) -0.0015(5) -0.0040(5)
C9 0.0212(6) 0.0199(6) 0.0215(7) 0.0008(5) 0.0002(5) 0.0007(5)
C10 0.0206(6) 0.0142(6) 0.0143(6) 0.0005(5) 0.0019(5) -0.0001(4)
C11 0.0194(6) 0.0212(6) 0.0157(6) 0.0000(5) 0.0006(5) 0.0000(5)
C12 0.0210(6) 0.0234(6) 0.0229(7) 0.0012(5) 0.0046(5) 0.0032(5)
C13 0.0301(7) 0.0225(7) 0.0187(7) -0.0049(5) 0.0068(5) 0.0012(5)
C14 0.0302(7) 0.0261(7) 0.0163(6) -0.0029(5) -0.0019(5) 0.0002(6)
C15 0.0223(6) 0.0201(6) 0.0178(6) -0.0005(5) -0.0016(5) 0.0026(5)
C16 0.0179(6) 0.0140(6) 0.0150(6) -0.0006(4) -0.0023(5) 0.0016(4)
C17 0.0178(6) 0.0159(6) 0.0175(6) 0.0013(5) -0.0026(5) 0.0010(5)
C18 0.0229(6) 0.0177(6) 0.0226(7) -0.0025(5) -0.0040(5) -0.0022(5)
C19 0.0285(7) 0.0202(6) 0.0219(7) -0.0072(5) -0.0011(5) 0.0026(5)
C20 0.0209(6) 0.0237(7) 0.0212(7) -0.0037(5) 0.0018(5) 0.0029(5)
C21 0.0171(6) 0.0184(6) 0.0166(6) -0.0008(5) -0.0022(5) 0.0012(5)
C22 0.0175(6) 0.0170(6) 0.0127(6) 0.0008(5) 0.0023(5) 0.0035(5)
C23 0.0172(6) 0.0210(6) 0.0147(6) 0.0014(5) 0.0026(5) 0.0018(5)
C24 0.0177(6) 0.0279(7) 0.0211(7) 0.0035(5) -0.0011(5) 0.0058(5)
C25 0.0252(7) 0.0209(7) 0.0266(7) 0.0052(5) 0.0019(6) 0.0092(5)
C26 0.0256(7) 0.0162(6) 0.0247(7) 0.0009(5) 0.0016(5) 0.0023(5)
C27 0.0187(6) 0.0182(6) 0.0160(6) 0.0000(5) 0.0020(5) 0.0025(5)
C28 0.0164(6) 0.0171(6) 0.0235(7) -0.0026(5) -0.0017(5) -0.0009(5)
C29 0.0218(7) 0.0311(8) 0.0335(8) -0.0023(6) -0.0073(6) 0.0037(6)
C30 0.0252(7) 0.0216(7) 0.0360(8) -0.0007(6) 0.0057(6) -0.0035(5)
C31 0.0160(6) 0.0224(6) 0.0201(6) -0.0042(5) 0.0011(5) -0.0002(5)
C32 0.0264(7) 0.0253(7) 0.0268(7) -0.0012(6) 0.0010(6) -0.0033(6)
C33 0.0181(7) 0.0333(8) 0.0305(8) -0.0007(6) -0.0024(6) 0.0002(5)
C34 0.0180(6) 0.0246(7) 0.0193(6) 0.0009(5) -0.0029(5) -0.0002(5)
C35 0.0417(9) 0.0338(8) 0.0234(8) -0.0014(6) -0.0076(7) 0.0010(7)
C36 0.0327(9) 0.0553(11) 0.0407(10) -0.0158(8) 0.0099(7) -0.0203(8)
C37 0.0208(6) 0.0153(6) 0.0205(6) -0.0004(5) -0.0019(5) 0.0008(5)
C38 0.0211(6) 0.0211(6) 0.0280(7) -0.0011(6) -0.0001(5) -0.0012(5)
C39 0.0306(7) 0.0234(7) 0.0239(7) -0.0036(6) -0.0022(6) -0.0002(6)

loop_
_atom_type_symbol
_atom_type_description
_atom_type_scat_dispersion_real
_atom_type_scat_dispersion_imag
_atom_type_scat_source
C C 0.0033 0.0016 'International Tables Vol C Tables 4.2.6.8 and 6.1.1.4'
H H 0.0000 0.0000 'International Tables Vol C Tables 4.2.6.8 and 6.1.1.4'
Al Al 0.0645 0.0514 'International Tables Vol C Tables 4.2.6.8 and 6.1.1.4'
N N 0.0061 0.0033 'International Tables Vol C Tables 4.2.6.8 and 6.1.1.4'

loop_
_geom_angle_atom_site_label_1
_geom_angle_atom_site_label_2
_geom_angle_atom_site_label_3
_geom_angle
_geom_angle_site_symmetry_1
_geom_angle_site_symmetry_3
N1 Al1 N2 96.83(5) . .
C1 N1 C16 121.26(10) . .
C1 N1 Al1 121.99(8) . .
C16 N1 Al1 116.40(8) . .
N1 C1 C2 122.25(11) . .
N1 C1 C4 121.29(11) . .
C2 C1 C4 116.42(11) . .
C1 C2 C3 127.86(11) . .
C3 N2 C22 122.32(10) . .
C3 N2 Al1 121.00(8) . .
C22 N2 Al1 114.35(8) . .
N2 C3 C2 122.46(11) . .
N2 C3 C10 121.53(11) . .
C2 C3 C10 116.00(11) . .
C6 C5 C4 120.57(13) . .
C9 C4 C5 118.18(12) . .
C9 C4 C1 119.67(11) . .
C5 C4 C1 122.14(11) . .
C7 C6 C5 120.41(13) . .
C8 C7 C6 119.59(12) . .
C7 C8 C9 120.01(13) . .
C8 C9 C4 121.17(13) . .
C15 C10 C11 118.42(12) . .
C15 C10 C3 119.28(11) . .
C11 C10 C3 122.30(11) . .
C12 C11 C10 120.51(12) . .
C13 C12 C11 120.45(12) . .
C12 C13 C14 119.77(12) . .
C15 C14 C13 119.97(13) . .
C14 C15 C10 120.86(12) . .
C21 C16 C17 121.61(11) . .
C21 C16 N1 119.06(11) . .
C17 C16 N1 119.19(11) . .
C18 C17 C16 117.79(12) . .
C18 C17 C28 119.87(11) . .
C16 C17 C28 122.22(11) . .
C19 C18 C17 121.33(12) . .
C20 C19 C18 119.85(12) . .
C19 C20 C21 121.27(12) . .
C20 C21 C16 118.03(12) . .
C20 C21 C31 119.42(11) . .
C16 C21 C31 122.55(11) . .
C27 C22 C23 121.66(11) . .
C27 C22 N2 119.95(11) . .
C23 C22 N2 118.30(11) . .
C24 C23 C22 117.76(12) . .
C24 C23 C34 119.33(12) . .
C22 C23 C34 122.91(11) . .
C25 C24 C23 121.46(12) . .
C24 C25 C26 119.83(12) . .
C25 C26 C27 121.43(13) . .
C26 C27 C22 117.78(12) . .
C26 C27 C37 119.09(12) . .
C22 C27 C37 123.13(11) . .
C17 C28 C30 112.52(11) . .
C17 C28 C29 109.36(11) . .
C30 C28 C29 110.73(11) . .
C21 C31 C33 112.24(11) . .
C21 C31 C32 110.74(11) . .
C33 C31 C32 109.95(11) . .
C23 C34 C35 111.11(12) . .
C23 C34 C36 112.26(12) . .
C35 C34 C36 109.51(13) . .
C27 C37 C39 111.94(11) . .
C27 C37 C38 111.24(11) . .
C39 C37 C38 109.87(11) . .

loop_
_geom_bond_atom_site_label_1
_geom_bond_atom_site_label_2
_geom_bond_distance
_geom_bond_site_symmetry_2
Al1 N1 1.8979(11) .
Al1 N2 1.8991(11) .
N1 C1 1.3391(16) .
N1 C16 1.4483(15) .
C1 C2 1.4051(17) .
C1 C4 1.5015(16) .
C2 C3 1.4098(17) .
N2 C3 1.3338(16) .
N2 C22 1.4501(15) .
C3 C10 1.4978(17) .
C5 C6 1.3897(19) .
C5 C4 1.3955(18) .
C4 C9 1.3932(18) .
C6 C7 1.385(2) .
C7 C8 1.383(2) .
C8 C9 1.3874(19) .
C10 C15 1.3968(18) .
C10 C11 1.3991(18) .
C11 C12 1.3873(18) .
C12 C13 1.382(2) .
C13 C14 1.389(2) .
C14 C15 1.3874(19) .
C16 C21 1.3998(18) .
C16 C17 1.4097(17) .
C17 C18 1.3938(18) .
C17 C28 1.5201(17) .
C18 C19 1.383(2) .
C19 C20 1.3813(19) .
C20 C21 1.3959(18) .
C21 C31 1.5222(17) .
C22 C27 1.4078(18) .
C22 C23 1.4092(18) .
C23 C24 1.3952(18) .
C23 C34 1.5215(18) .
C24 C25 1.381(2) .
C25 C26 1.385(2) .
C26 C27 1.3944(18) .
C27 C37 1.5240(18) .
C28 C30 1.5256(18) .
C28 C29 1.5288(19) .
C31 C33 1.5281(19) .
C31 C32 1.5308(19) .
C34 C35 1.524(2) .
C34 C36 1.530(2) .
C37 C39 1.5298(19) .
C37 C38 1.5324(19) .
